data_7011511
loop_
_publ_author_name
'Takagi, Fusao'
'Seino, Hidetake'
'Hidai, Masanobu'
'Mizobe, Yasushi'

_publ_section_title
;
 Nucleophilic addition and substitution reactions on the sulfur atoms
 bound to two Ir atoms. Conversion of a hydrosulfido complex
 [(??5-C5Me5)2Ir2(??-SH)3]Cl into a series of diiridium complexes with
 bridging thiolato ligands
;
_journal_issue 18
_journal_name_full 'Journal of the Chemical Society, Dalton Transactions'
_journal_page_first 3603
_journal_paper_doi 10.1039/b200689h
_journal_year 2002
_chemical_formula_moiety 'C26 H38 Ir2 N2 S3 '
_chemical_formula_sum 'C26 H38 Ir2 N2 S3'
_chemical_formula_weight 859.22
_space_group_IT_number 14
_symmetry_cell_setting monoclinic
_symmetry_Int_Tables_number 14
_symmetry_space_group_name_Hall '-P 2ybc'
_symmetry_space_group_name_H-M 'P 1 21/c 1'
_audit_creation_date 'Thu Aug 26 13:06:20 1999'
_audit_creation_method 'from TEXRAY.INF file'
_cell_angle_alpha 90
_cell_angle_beta 104.93(2)
_cell_angle_gamma 90
_cell_formula_units_Z 4
_cell_length_a 11.384(4)
_cell_length_b 16.097(3)
_cell_length_c 16.368(2)
_cell_measurement_reflns_used 25
_cell_measurement_temperature 296.2
_cell_measurement_theta_max 20.0
_cell_measurement_theta_min 19.7
_cell_volume 2898.2(12)
_computing_cell_refinement 'Rigaku/AFC Diffractometer Control'
_computing_data_collection 'Rigaku/AFC Diffractometer Control'
_computing_data_reduction teXsan
_computing_publication_material teXsan
_computing_structure_refinement teXsan
_computing_structure_solution 'DIRDIF92 (PATTY)'
_diffrn_ambient_temperature 296.2
_diffrn_measurement_device_type 'Rigaku AFC7R'
_diffrn_measurement_method \w-2\q
_diffrn_orient_matrix_UB_11 0.08110
_diffrn_orient_matrix_UB_12 -0.02705
_diffrn_orient_matrix_UB_13 0.00715
_diffrn_orient_matrix_UB_21 0.00004
_diffrn_orient_matrix_UB_22 -0.01657
_diffrn_orient_matrix_UB_23 0.05889
_diffrn_orient_matrix_UB_31 -0.04109
_diffrn_orient_matrix_UB_32 -0.05341
_diffrn_orient_matrix_UB_33 -0.02189
_diffrn_radiation_detector 'scintillation counter'
_diffrn_radiation_monochromator graphite
_diffrn_radiation_source 'Rigaku rotating anode'
_diffrn_radiation_type 'Mo K\a'
_diffrn_radiation_wavelength 0.7107
_diffrn_reflns_av_R_equivalents 0.037
_diffrn_reflns_av_sigmaI/netI 0.040
_diffrn_reflns_limit_h_max 14
_diffrn_reflns_limit_h_min 0
_diffrn_reflns_limit_k_max 20
_diffrn_reflns_limit_k_min 0
_diffrn_reflns_limit_l_max 20
_diffrn_reflns_limit_l_min -21
_diffrn_reflns_number 6977
_diffrn_reflns_reduction_process 'Lp corrections applied'
_diffrn_reflns_theta_max 27.50
_diffrn_reflns_theta_min 2.51
_diffrn_standards_decay_% -1.26
_diffrn_standards_interval_count 150
_diffrn_standards_number 3
_exptl_absorpt_coefficient_mu 9.433
_exptl_absorpt_correction_T_max 0.999
_exptl_absorpt_correction_T_min 0.221
_exptl_absorpt_correction_type psi-scan
_exptl_absorpt_process_details '(North, Phillips & Mathews, 1968)'
_exptl_crystal_colour red
_exptl_crystal_density_diffrn 1.969
_exptl_crystal_density_method 'not measured'
_exptl_crystal_description prismatic
_exptl_crystal_F_000 1640.00
_exptl_crystal_size_max 0.600
_exptl_crystal_size_mid 0.250
_exptl_crystal_size_min 0.100
_refine_diff_density_max 2.38
_refine_diff_density_min -3.79
_refine_ls_extinction_coef 0.0036(2)
_refine_ls_extinction_method 'Zachariasen(1967) type 2 Gaussian isotropic'
_refine_ls_goodness_of_fit_ref 1.982
_refine_ls_hydrogen_treatment noref
_refine_ls_matrix_type full
_refine_ls_number_constraints 0
_refine_ls_number_parameters 299
_refine_ls_number_reflns 5510
_refine_ls_number_restraints 0
_refine_ls_R_factor_all 0.0481
_refine_ls_R_factor_gt 0.0481
_refine_ls_shift/su_max 0.0270
_refine_ls_shift/su_mean 0.0040
_refine_ls_structure_factor_coef F
_refine_ls_weighting_details 'w = 1/[\s^2^(Fo) + 0.00040|Fo|^2^]'
_refine_ls_weighting_scheme calc
_refine_ls_wR_factor_gt 0.0606
_refine_ls_wR_factor_ref 0.0606
_reflns_number_gt 5510
_reflns_number_total 6650
_reflns_threshold_expression >3.0sigma(I)
_cod_data_source_file b200689h.txt
_cod_data_source_block '[(Cp*Ir)2(S)(SCH2CH2CN)2]_(3)'
_cod_depositor_comments
;
The following automatic conversions were performed:
'_reflns_observed_expression' tag replaced with
'_reflns_threshold_expression' tag as specified in the replacement
file
'cod-tools/trunk/perl-scripts/inputs/replacement_tags.lst'.

'_atom_site_calc_flags'
tag replaced with '_atom_site_calc_flag' tag as specified in the
replacement file
'cod-tools/trunk/perl-scripts/inputs/replacement_tags.lst'.

'_atom_type_scat_imag'
tag replaced with '_atom_type_scat_dispersion_imag' tag as specified
in the replacement file
'cod-tools/trunk/perl-scripts/inputs/replacement_tags.lst'.

Automatic conversion script
Id: cif_correct_tags 3137 2015-03-23 15:08:43Z antanas 
;
_cod_original_cell_volume 2898(1)
_cod_original_sg_symbol_H-M 'P 21/c       '
_cod_original_formula_sum 'C26 H38 Ir2 N2 S3 '
_cod_database_code 7011511

loop_
_symmetry_equiv_pos_as_xyz
x,y,z
-x,1/2+y,1/2-z
-x,-y,-z
x,1/2-y,1/2+z

loop_
_atom_site_label
_atom_site_type_symbol
_atom_site_fract_x
_atom_site_fract_y
_atom_site_fract_z
_atom_site_U_iso_or_equiv
_atom_site_adp_type
_atom_site_occupancy
_atom_site_calc_flag
_atom_site_refinement_flags
_atom_site_disorder_assembly
_atom_site_disorder_group
Ir(1) Ir 0.34319(3) 0.27137(2) 0.29011(2) 0.03382(10) Uani 1.00 d . . .
Ir(2) Ir 0.06997(3) 0.20656(2) 0.29996(2) 0.03255(10) Uani 1.00 d . . .
S(1) S 0.2269(2) 0.1485(1) 0.2457(1) 0.0393(6) Uani 1.00 d . . .
S(2) S 0.2477(2) 0.2523(1) 0.4032(1) 0.0374(6) Uani 1.00 d . . .
S(3) S 0.1401(2) 0.3158(2) 0.2262(2) 0.0431(6) Uani 1.00 d . . .
N(1) N 0.374(1) -0.0891(7) 0.4619(8) 0.091(4) Uani 1.00 d . . .
N(2) N 0.180(2) 0.5162(9) 0.5572(9) 0.137(7) Uani 1.00 d . . .
C(1) C 0.4342(9) 0.3515(8) 0.2187(7) 0.055(3) Uani 1.00 d . . .
C(2) C 0.4754(8) 0.2700(7) 0.2144(6) 0.047(3) Uani 1.00 d . . .
C(3) C 0.5358(9) 0.2420(7) 0.3007(6) 0.048(3) Uani 1.00 d . . .
C(4) C 0.5295(10) 0.3102(7) 0.3556(6) 0.047(3) Uani 1.00 d . . .
C(5) C 0.4653(9) 0.3774(6) 0.3059(6) 0.048(3) Uani 1.00 d . . .
C(6) C 0.369(1) 0.404(1) 0.1442(9) 0.093(5) Uani 1.00 d . . .
C(7) C 0.468(1) 0.217(1) 0.1383(8) 0.084(5) Uani 1.00 d . . .
C(8) C 0.601(1) 0.1605(8) 0.3240(8) 0.066(4) Uani 1.00 d . . .
C(9) C 0.584(1) 0.3111(8) 0.4477(7) 0.063(4) Uani 1.00 d . . .
C(10) C 0.448(1) 0.4617(8) 0.3386(9) 0.079(5) Uani 1.00 d . . .
C(11) C -0.118(1) 0.2042(10) 0.2280(8) 0.070(4) Uani 1.00 d . . .
C(12) C -0.078(1) 0.1215(8) 0.2439(7) 0.062(4) Uani 1.00 d . . .
C(13) C -0.045(1) 0.1071(7) 0.3324(8) 0.060(4) Uani 1.00 d . . .
C(14) C -0.0644(9) 0.1828(9) 0.3722(6) 0.058(3) Uani 1.00 d . . .
C(15) C -0.108(1) 0.2440(8) 0.3088(9) 0.062(4) Uani 1.00 d . . .
C(16) C -0.168(2) 0.247(2) 0.146(1) 0.164(9) Uani 1.00 d . . .
C(17) C -0.077(2) 0.060(1) 0.176(1) 0.146(9) Uani 1.00 d . . .
C(18) C -0.010(2) 0.025(1) 0.375(1) 0.128(8) Uani 1.00 d . . .
C(19) C -0.050(2) 0.189(2) 0.4671(10) 0.146(9) Uani 1.00 d . . .
C(20) C -0.150(1) 0.3296(10) 0.322(2) 0.145(8) Uani 1.00 d . . .
C(21) C 0.289(1) 0.0536(6) 0.3009(7) 0.052(3) Uani 1.00 d . . .
C(22) C 0.323(1) 0.0582(7) 0.3957(7) 0.056(3) Uani 1.00 d . . .
C(23) C 0.353(1) -0.0247(8) 0.4337(8) 0.070(4) Uani 1.00 d . . .
C(24) C 0.230(1) 0.3589(6) 0.4347(6) 0.051(3) Uani 1.00 d . . .
C(25) C 0.159(1) 0.3671(7) 0.5015(7) 0.060(4) Uani 1.00 d . . .
C(26) C 0.169(1) 0.4516(9) 0.5340(8) 0.079(5) Uani 1.00 d . . .
H(1) H 0.3491 0.4566 0.1641 0.1116 Uiso 1.00 calc . . .
H(2) H 0.4200 0.4123 0.1074 0.1116 Uiso 1.00 calc . . .
H(3) H 0.2963 0.3769 0.1147 0.1116 Uiso 1.00 calc . . .
H(4) H 0.4217 0.1689 0.1415 0.1002 Uiso 1.00 calc . . .
H(5) H 0.4302 0.2478 0.0889 0.1002 Uiso 1.00 calc . . .
H(6) H 0.5477 0.2016 0.1362 0.1002 Uiso 1.00 calc . . .
H(7) H 0.5469 0.1160 0.3027 0.0794 Uiso 1.00 calc . . .
H(8) H 0.6687 0.1579 0.3002 0.0794 Uiso 1.00 calc . . .
H(9) H 0.6284 0.1563 0.3838 0.0794 Uiso 1.00 calc . . .
H(10) H 0.6221 0.2591 0.4648 0.0761 Uiso 1.00 calc . . .
H(11) H 0.6432 0.3541 0.4612 0.0761 Uiso 1.00 calc . . .
H(12) H 0.5227 0.3207 0.4762 0.0761 Uiso 1.00 calc . . .
H(13) H 0.5244 0.4868 0.3617 0.0943 Uiso 1.00 calc . . .
H(14) H 0.4018 0.4950 0.2936 0.0943 Uiso 1.00 calc . . .
H(15) H 0.4049 0.4570 0.3812 0.0943 Uiso 1.00 calc . . .
H(16) H -0.1197 0.2943 0.1430 0.1965 Uiso 1.00 calc . . .
H(17) H -0.1655 0.2098 0.1012 0.1965 Uiso 1.00 calc . . .
H(18) H -0.2491 0.2631 0.1417 0.1965 Uiso 1.00 calc . . .
H(19) H -0.1586 0.0495 0.1446 0.1758 Uiso 1.00 calc . . .
H(20) H -0.0319 0.0811 0.1396 0.1758 Uiso 1.00 calc . . .
H(21) H -0.0416 0.0095 0.2009 0.1758 Uiso 1.00 calc . . .
H(22) H -0.0702 0.0079 0.4016 0.1534 Uiso 1.00 calc . . .
H(23) H -0.0031 -0.0152 0.3334 0.1534 Uiso 1.00 calc . . .
H(24) H 0.0661 0.0301 0.4154 0.1534 Uiso 1.00 calc . . .
H(25) H -0.1022 0.1504 0.4836 0.1767 Uiso 1.00 calc . . .
H(26) H 0.0319 0.1780 0.4963 0.1767 Uiso 1.00 calc . . .
H(27) H -0.0709 0.2440 0.4806 0.1767 Uiso 1.00 calc . . .
H(28) H -0.0850 0.3591 0.3594 0.1738 Uiso 1.00 calc . . .
H(29) H -0.1738 0.3578 0.2699 0.1738 Uiso 1.00 calc . . .
H(30) H -0.2166 0.3264 0.3471 0.1738 Uiso 1.00 calc . . .
H(31) H 0.2305 0.0109 0.2840 0.0628 Uiso 1.00 calc . . .
H(32) H 0.3606 0.0396 0.2840 0.0628 Uiso 1.00 calc . . .
H(33) H 0.3910 0.0936 0.4142 0.0674 Uiso 1.00 calc . . .
H(34) H 0.2558 0.0801 0.4134 0.0674 Uiso 1.00 calc . . .
H(35) H 0.3085 0.3820 0.4566 0.0607 Uiso 1.00 calc . . .
H(36) H 0.1883 0.3892 0.3860 0.0607 Uiso 1.00 calc . . .
H(37) H 0.0760 0.3544 0.4770 0.0724 Uiso 1.00 calc . . .
H(38) H 0.1913 0.3296 0.5465 0.0724 Uiso 1.00 calc . . .

loop_
_atom_site_aniso_label
_atom_site_aniso_U_11
_atom_site_aniso_U_22
_atom_site_aniso_U_33
_atom_site_aniso_U_12
_atom_site_aniso_U_13
_atom_site_aniso_U_23
Ir(1) 0.0312(2) 0.0401(2) 0.0324(2) -0.0029(1) 0.0123(1) 0.0030(1)
Ir(2) 0.0313(2) 0.0348(2) 0.0340(2) -0.0025(1) 0.0128(1) 0.0007(1)
S(1) 0.042(1) 0.041(1) 0.039(1) -0.0017(10) 0.0168(10) -0.0053(9)
S(2) 0.044(1) 0.037(1) 0.035(1) -0.0021(10) 0.0177(9) -0.0017(8)
S(3) 0.037(1) 0.044(1) 0.049(1) 0.002(1) 0.012(1) 0.015(1)
N(1) 0.11(1) 0.057(7) 0.101(9) 0.011(7) 0.018(7) 0.025(6)
N(2) 0.23(2) 0.076(10) 0.13(1) -0.02(1) 0.10(1) -0.041(9)
C(1) 0.031(5) 0.082(8) 0.056(6) -0.008(5) 0.020(4) 0.024(5)
C(2) 0.014(4) 0.086(8) 0.040(5) -0.012(5) 0.006(3) 0.000(5)
C(3) 0.035(5) 0.068(7) 0.047(5) -0.015(5) 0.019(4) -0.014(5)
C(4) 0.042(6) 0.058(6) 0.043(5) -0.012(5) 0.013(4) 0.004(4)
C(5) 0.043(6) 0.048(6) 0.057(6) -0.011(4) 0.020(5) 0.005(4)
C(6) 0.09(1) 0.11(1) 0.084(9) -0.006(9) 0.025(8) 0.055(9)
C(7) 0.063(9) 0.14(1) 0.052(7) 0.002(9) 0.031(6) -0.016(7)
C(8) 0.037(6) 0.073(8) 0.091(8) -0.002(6) 0.021(6) -0.003(7)
C(9) 0.049(7) 0.088(9) 0.049(6) -0.021(6) 0.004(5) -0.002(6)
C(10) 0.08(1) 0.053(7) 0.108(10) -0.021(7) 0.040(8) -0.005(7)
C(11) 0.036(6) 0.12(1) 0.056(7) -0.025(7) 0.011(5) 0.016(7)
C(12) 0.059(8) 0.069(8) 0.067(7) -0.022(6) 0.030(6) -0.024(6)
C(13) 0.041(6) 0.060(7) 0.083(8) -0.021(5) 0.023(6) 0.012(6)
C(14) 0.027(5) 0.111(10) 0.041(5) -0.035(6) 0.018(4) -0.014(6)
C(15) 0.034(6) 0.063(7) 0.098(9) -0.012(5) 0.033(6) -0.013(7)
C(16) 0.06(1) 0.33(3) 0.08(1) -0.07(2) -0.025(8) 0.10(2)
C(17) 0.13(2) 0.16(2) 0.17(2) -0.09(1) 0.08(1) -0.12(2)
C(18) 0.09(1) 0.09(1) 0.20(2) -0.006(10) 0.04(1) 0.07(1)
C(19) 0.15(2) 0.25(3) 0.063(9) -0.09(2) 0.06(1) -0.01(1)
C(20) 0.06(1) 0.055(9) 0.34(3) -0.010(7) 0.09(1) -0.06(1)
C(21) 0.055(7) 0.042(5) 0.064(6) 0.006(5) 0.021(5) 0.002(5)
C(22) 0.063(8) 0.045(6) 0.058(6) 0.005(5) 0.012(5) 0.008(5)
C(23) 0.071(9) 0.060(8) 0.078(8) 0.012(6) 0.017(7) 0.018(6)
C(24) 0.065(7) 0.039(5) 0.052(5) -0.003(5) 0.022(5) -0.010(4)
C(25) 0.073(8) 0.054(7) 0.064(7) -0.003(6) 0.037(6) -0.016(5)
C(26) 0.11(1) 0.059(8) 0.075(8) 0.002(8) 0.047(8) -0.016(6)

loop_
_atom_type_symbol
_atom_type_description
_atom_type_scat_dispersion_real
_atom_type_scat_dispersion_imag
_atom_type_scat_source
C C 0.003 0.002
;International Tables for Crystallography
(1992, Vol. C, Tables 4.2.6.8 and 6.1.1.1)
;
H H 0.000 0.000
;International Tables for Crystallography
(1992, Vol. C, Table 6.1.1.2)
;
N N 0.006 0.003
;International Tables for Crystallography
(1992, Vol. C, Tables 4.2.6.8 and 6.1.1.1)
;
S S 0.125 0.123
;International Tables for Crystallography
(1992, Vol. C, Tables 4.2.6.8 and 6.1.1.1)
;
Ir Ir -1.444 7.990
;International Tables for Crystallography
(1992, Vol. C, Tables 4.2.6.8 and 6.1.1.1)
;

loop_
_geom_angle_atom_site_label_1
_geom_angle_atom_site_label_2
_geom_angle_atom_site_label_3
_geom_angle
_geom_angle_site_symmetry_1
_geom_angle_site_symmetry_2
_geom_angle_site_symmetry_3
_geom_angle_publ_flag
S(1) Ir(1) S(2) 78.65(7) 1_555 1_555 1_555 yes
S(1) Ir(1) S(3) 73.53(9) 1_555 1_555 1_555 yes
S(1) Ir(1) C(1) 129.1(3) 1_555 1_555 1_555 yes
S(1) Ir(1) C(2) 103.2(3) 1_555 1_555 1_555 yes
S(1) Ir(1) C(3) 107.9(3) 1_555 1_555 1_555 yes
S(1) Ir(1) C(4) 140.5(3) 1_555 1_555 1_555 yes
S(1) Ir(1) C(5) 166.9(3) 1_555 1_555 1_555 yes
S(2) Ir(1) S(3) 78.25(8) 1_555 1_555 1_555 yes
S(2) Ir(1) C(1) 149.9(3) 1_555 1_555 1_555 yes
S(2) Ir(1) C(2) 162.6(3) 1_555 1_555 1_555 yes
S(2) Ir(1) C(3) 123.5(3) 1_555 1_555 1_555 yes
S(2) Ir(1) C(4) 103.4(3) 1_555 1_555 1_555 yes
S(2) Ir(1) C(5) 114.3(3) 1_555 1_555 1_555 yes
S(3) Ir(1) C(1) 97.4(3) 1_555 1_555 1_555 yes
S(3) Ir(1) C(2) 119.0(3) 1_555 1_555 1_555 yes
S(3) Ir(1) C(3) 158.3(3) 1_555 1_555 1_555 yes
S(3) Ir(1) C(4) 146.0(3) 1_555 1_555 1_555 yes
S(3) Ir(1) C(5) 109.5(3) 1_555 1_555 1_555 yes
C(1) Ir(1) C(2) 37.5(4) 1_555 1_555 1_555 yes
C(1) Ir(1) C(3) 64.4(4) 1_555 1_555 1_555 yes
C(1) Ir(1) C(4) 64.0(4) 1_555 1_555 1_555 yes
C(1) Ir(1) C(5) 38.7(4) 1_555 1_555 1_555 yes
C(2) Ir(1) C(3) 39.2(4) 1_555 1_555 1_555 yes
C(2) Ir(1) C(4) 64.0(3) 1_555 1_555 1_555 yes
C(2) Ir(1) C(5) 64.0(4) 1_555 1_555 1_555 yes
C(3) Ir(1) C(4) 37.9(4) 1_555 1_555 1_555 yes
C(3) Ir(1) C(5) 64.3(4) 1_555 1_555 1_555 yes
C(4) Ir(1) C(5) 38.2(4) 1_555 1_555 1_555 yes
S(1) Ir(2) S(2) 78.76(8) 1_555 1_555 1_555 yes
S(1) Ir(2) S(3) 73.67(8) 1_555 1_555 1_555 yes
S(1) Ir(2) C(11) 121.5(4) 1_555 1_555 1_555 yes
S(1) Ir(2) C(12) 99.6(3) 1_555 1_555 1_555 yes
S(1) Ir(2) C(13) 110.5(3) 1_555 1_555 1_555 yes
S(1) Ir(2) C(14) 145.7(4) 1_555 1_555 1_555 yes
S(1) Ir(2) C(15) 160.7(4) 1_555 1_555 1_555 yes
S(2) Ir(2) S(3) 78.35(8) 1_555 1_555 1_555 yes
S(2) Ir(2) C(11) 158.2(4) 1_555 1_555 1_555 yes
S(2) Ir(2) C(12) 155.6(4) 1_555 1_555 1_555 yes
S(2) Ir(2) C(13) 119.8(3) 1_555 1_555 1_555 yes
S(2) Ir(2) C(14) 104.7(3) 1_555 1_555 1_555 yes
S(2) Ir(2) C(15) 120.4(3) 1_555 1_555 1_555 yes
S(3) Ir(2) C(11) 98.7(3) 1_555 1_555 1_555 yes
S(3) Ir(2) C(12) 124.9(3) 1_555 1_555 1_555 yes
S(3) Ir(2) C(13) 161.7(3) 1_555 1_555 1_555 yes
S(3) Ir(2) C(14) 140.6(4) 1_555 1_555 1_555 yes
S(3) Ir(2) C(15) 105.7(4) 1_555 1_555 1_555 yes
C(11) Ir(2) C(12) 37.9(5) 1_555 1_555 1_555 yes
C(11) Ir(2) C(13) 63.6(5) 1_555 1_555 1_555 yes
C(11) Ir(2) C(14) 63.9(4) 1_555 1_555 1_555 yes
C(11) Ir(2) C(15) 39.2(5) 1_555 1_555 1_555 yes
C(12) Ir(2) C(13) 37.7(4) 1_555 1_555 1_555 yes
C(12) Ir(2) C(14) 63.2(4) 1_555 1_555 1_555 yes
C(12) Ir(2) C(15) 64.4(5) 1_555 1_555 1_555 yes
C(13) Ir(2) C(14) 37.8(4) 1_555 1_555 1_555 yes
C(13) Ir(2) C(15) 64.2(5) 1_555 1_555 1_555 yes
C(14) Ir(2) C(15) 38.2(5) 1_555 1_555 1_555 yes
Ir(1) S(1) Ir(2) 88.36(8) 1_555 1_555 1_555 yes
Ir(1) S(1) C(21) 115.4(4) 1_555 1_555 1_555 yes
Ir(2) S(1) C(21) 112.2(3) 1_555 1_555 1_555 yes
Ir(1) S(2) Ir(2) 87.90(7) 1_555 1_555 1_555 yes
Ir(1) S(2) C(24) 101.8(3) 1_555 1_555 1_555 yes
Ir(2) S(2) C(24) 110.8(4) 1_555 1_555 1_555 yes
Ir(1) S(3) Ir(2) 88.28(8) 1_555 1_555 1_555 yes
Ir(1) C(1) C(2) 71.5(6) 1_555 1_555 1_555 yes
Ir(1) C(1) C(5) 70.6(5) 1_555 1_555 1_555 yes
Ir(1) C(1) C(6) 124.1(8) 1_555 1_555 1_555 yes
C(2) C(1) C(5) 108.7(9) 1_555 1_555 1_555 yes
C(2) C(1) C(6) 125(1) 1_555 1_555 1_555 yes
C(5) C(1) C(6) 125(1) 1_555 1_555 1_555 yes
Ir(1) C(2) C(1) 71.0(5) 1_555 1_555 1_555 yes
Ir(1) C(2) C(3) 71.3(5) 1_555 1_555 1_555 yes
Ir(1) C(2) C(7) 125.5(8) 1_555 1_555 1_555 yes
C(1) C(2) C(3) 108.6(9) 1_555 1_555 1_555 yes
C(1) C(2) C(7) 128(1) 1_555 1_555 1_555 yes
C(3) C(2) C(7) 122(1) 1_555 1_555 1_555 yes
Ir(1) C(3) C(2) 69.5(5) 1_555 1_555 1_555 yes
Ir(1) C(3) C(4) 71.1(6) 1_555 1_555 1_555 yes
Ir(1) C(3) C(8) 128.4(7) 1_555 1_555 1_555 yes
C(2) C(3) C(4) 106.3(10) 1_555 1_555 1_555 yes
C(2) C(3) C(8) 126.0(10) 1_555 1_555 1_555 yes
C(4) C(3) C(8) 127.5(10) 1_555 1_555 1_555 yes
Ir(1) C(4) C(3) 71.0(6) 1_555 1_555 1_555 yes
Ir(1) C(4) C(5) 69.7(6) 1_555 1_555 1_555 yes
Ir(1) C(4) C(9) 126.8(7) 1_555 1_555 1_555 yes
C(3) C(4) C(5) 108.8(9) 1_555 1_555 1_555 yes
C(3) C(4) C(9) 124(1) 1_555 1_555 1_555 yes
C(5) C(4) C(9) 126(1) 1_555 1_555 1_555 yes
Ir(1) C(5) C(1) 70.7(6) 1_555 1_555 1_555 yes
Ir(1) C(5) C(4) 72.1(6) 1_555 1_555 1_555 yes
Ir(1) C(5) C(10) 127.9(8) 1_555 1_555 1_555 yes
C(1) C(5) C(4) 107.6(9) 1_555 1_555 1_555 yes
C(1) C(5) C(10) 126(1) 1_555 1_555 1_555 yes
C(4) C(5) C(10) 125(1) 1_555 1_555 1_555 yes
Ir(2) C(11) C(12) 71.5(7) 1_555 1_555 1_555 yes
Ir(2) C(11) C(15) 70.1(7) 1_555 1_555 1_555 yes
Ir(2) C(11) C(16) 125.1(9) 1_555 1_555 1_555 yes
C(12) C(11) C(15) 107(1) 1_555 1_555 1_555 yes
C(12) C(11) C(16) 129(1) 1_555 1_555 1_555 yes
C(15) C(11) C(16) 122(1) 1_555 1_555 1_555 yes
Ir(2) C(12) C(11) 70.5(7) 1_555 1_555 1_555 yes
Ir(2) C(12) C(13) 72.6(6) 1_555 1_555 1_555 yes
Ir(2) C(12) C(17) 125.8(9) 1_555 1_555 1_555 yes
C(11) C(12) C(13) 109(1) 1_555 1_555 1_555 yes
C(11) C(12) C(17) 123(1) 1_555 1_555 1_555 yes
C(13) C(12) C(17) 126(1) 1_555 1_555 1_555 yes
Ir(2) C(13) C(12) 69.7(6) 1_555 1_555 1_555 yes
Ir(2) C(13) C(14) 70.4(5) 1_555 1_555 1_555 yes
Ir(2) C(13) C(18) 130.3(10) 1_555 1_555 1_555 yes
C(12) C(13) C(14) 107(1) 1_555 1_555 1_555 yes
C(12) C(13) C(18) 125(1) 1_555 1_555 1_555 yes
C(14) C(13) C(18) 126(1) 1_555 1_555 1_555 yes
Ir(2) C(14) C(13) 71.9(5) 1_555 1_555 1_555 yes
Ir(2) C(14) C(15) 69.4(5) 1_555 1_555 1_555 yes
Ir(2) C(14) C(19) 129.1(9) 1_555 1_555 1_555 yes
C(13) C(14) C(15) 109.0(9) 1_555 1_555 1_555 yes
C(13) C(14) C(19) 122(1) 1_555 1_555 1_555 yes
C(15) C(14) C(19) 128(1) 1_555 1_555 1_555 yes
Ir(2) C(15) C(11) 70.7(6) 1_555 1_555 1_555 yes
Ir(2) C(15) C(14) 72.3(6) 1_555 1_555 1_555 yes
Ir(2) C(15) C(20) 127.5(9) 1_555 1_555 1_555 yes
C(11) C(15) C(14) 106(1) 1_555 1_555 1_555 yes
C(11) C(15) C(20) 126(1) 1_555 1_555 1_555 yes
C(14) C(15) C(20) 126(1) 1_555 1_555 1_555 yes
S(1) C(21) C(22) 115.7(7) 1_555 1_555 1_555 yes
C(21) C(22) C(23) 111.2(9) 1_555 1_555 1_555 yes
N(1) C(23) C(22) 178(1) 1_555 1_555 1_555 yes
S(2) C(24) C(25) 113.9(7) 1_555 1_555 1_555 yes
C(24) C(25) C(26) 109.7(10) 1_555 1_555 1_555 yes
N(2) C(26) C(25) 177(1) 1_555 1_555 1_555 yes

loop_
_geom_bond_atom_site_label_1
_geom_bond_atom_site_label_2
_geom_bond_distance
_geom_bond_site_symmetry_1
_geom_bond_site_symmetry_2
_geom_bond_publ_flag
Ir(1) S(1) 2.387(2) 1_555 1_555 yes
Ir(1) S(2) 2.395(2) 1_555 1_555 yes
Ir(1) S(3) 2.388(3) 1_555 1_555 yes
Ir(1) C(1) 2.175(9) 1_555 1_555 yes
Ir(1) C(2) 2.182(9) 1_555 1_555 yes
Ir(1) C(3) 2.21(1) 1_555 1_555 yes
Ir(1) C(4) 2.21(1) 1_555 1_555 yes
Ir(1) C(5) 2.174(10) 1_555 1_555 yes
Ir(2) S(1) 2.382(2) 1_555 1_555 yes
Ir(2) S(2) 2.394(2) 1_555 1_555 yes
Ir(2) S(3) 2.384(2) 1_555 1_555 yes
Ir(2) C(11) 2.16(1) 1_555 1_555 yes
Ir(2) C(12) 2.18(1) 1_555 1_555 yes
Ir(2) C(13) 2.214(10) 1_555 1_555 yes
Ir(2) C(14) 2.194(8) 1_555 1_555 yes
Ir(2) C(15) 2.16(1) 1_555 1_555 yes
S(1) C(21) 1.82(1) 1_555 1_555 yes
S(2) C(24) 1.817(10) 1_555 1_555 yes
N(1) C(23) 1.14(2) 1_555 1_555 yes
N(2) C(26) 1.10(2) 1_555 1_555 yes
C(1) C(2) 1.40(2) 1_555 1_555 yes
C(1) C(5) 1.44(1) 1_555 1_555 yes
C(1) C(6) 1.51(2) 1_555 1_555 yes
C(2) C(3) 1.47(1) 1_555 1_555 yes
C(2) C(7) 1.49(2) 1_555 1_555 yes
C(3) C(4) 1.43(1) 1_555 1_555 yes
C(3) C(8) 1.51(2) 1_555 1_555 yes
C(4) C(5) 1.43(1) 1_555 1_555 yes
C(4) C(9) 1.47(1) 1_555 1_555 yes
C(5) C(10) 1.49(2) 1_555 1_555 yes
C(11) C(12) 1.41(2) 1_555 1_555 yes
C(11) C(15) 1.45(2) 1_555 1_555 yes
C(11) C(16) 1.48(2) 1_555 1_555 yes
C(12) C(13) 1.42(2) 1_555 1_555 yes
C(12) C(17) 1.49(2) 1_555 1_555 yes
C(13) C(14) 1.43(2) 1_555 1_555 yes
C(13) C(18) 1.50(2) 1_555 1_555 yes
C(14) C(15) 1.43(2) 1_555 1_555 yes
C(14) C(19) 1.52(2) 1_555 1_555 yes
C(15) C(20) 1.49(2) 1_555 1_555 yes
C(21) C(22) 1.50(1) 1_555 1_555 yes
C(22) C(23) 1.47(2) 1_555 1_555 yes
C(24) C(25) 1.52(1) 1_555 1_555 yes
C(25) C(26) 1.45(2) 1_555 1_555 yes

loop_
_geom_contact_atom_site_label_1
_geom_contact_atom_site_label_2
_geom_contact_distance
_geom_contact_site_symmetry_1
_geom_contact_site_symmetry_2
_geom_contact_publ_flag
Ir(1) Ir(2) 3.324(1) 1_555 1_555 ?
